data_7056114
loop_
_publ_author_name
'Liu, Qingxiang'
'Wei, Deng-Che'
'Zhao, Dong-Xue'
'Sun, Xiao-Feng'
'Zhao, Zhi-Xiang'
'Yan, Jing'

_publ_section_title
;
 Macrometallocycle binuclear NHC silver(I) complexes: synthesis, structure
 and recognition for o-phenylenediamine
;
_journal_name_full 'New J. Chem.'
_journal_paper_doi 10.1039/C7NJ00276A
_journal_year 2017
_chemical_formula_moiety '0.5(C152 H128 Ag4 N16 O16), 2(F6 P)'
_chemical_formula_sum 'C76 H64 Ag2 F12 N8 O8 P2'
_chemical_formula_weight 1723.03
_space_group_crystal_system monoclinic
_space_group_IT_number 14
_space_group_name_Hall '-P 2yn'
_space_group_name_H-M_alt 'P 1 21/n 1'
_symmetry_space_group_name_Hall '-P 2yn'
_symmetry_space_group_name_H-M 'P 1 21/n 1'
_atom_sites_solution_hydrogens geom
_atom_sites_solution_primary direct
_audit_creation_date 2016-10-25
_audit_creation_method
;
Olex2 1.2-beta
(compiled 2016.09.09 svn.r3337 for OlexSys, GUI svn.r5227)
;
_audit_update_record
;
2017-03-29 deposited with the CCDC.
2017-04-19 downloaded from the CCDC.
;
_cell_angle_alpha 90
_cell_angle_beta 98.4540(10)
_cell_angle_gamma 90
_cell_formula_units_Z 2
_cell_length_a 11.1719(4)
_cell_length_b 11.2926(4)
_cell_length_c 28.5875(10)
_cell_measurement_reflns_used 7179
_cell_measurement_temperature 296(2)
_cell_measurement_theta_max 26.37
_cell_measurement_theta_min 2.31
_cell_volume 3567.4(2)
_computing_molecular_graphics 'Olex2 (Dolomanov et al., 2009)'
_computing_publication_material 'Olex2 (Dolomanov et al., 2009)'
_computing_structure_refinement 'ShelXL (Sheldrick, 2015)'
_computing_structure_solution 'ShelXS (Sheldrick, 2008)'
_diffrn_ambient_temperature 296.15
_diffrn_measured_fraction_theta_full 1.000
_diffrn_measured_fraction_theta_max 1.000
_diffrn_measurement_device_type 'CCD area detector'
_diffrn_measurement_method 'phi and omega scans'
_diffrn_radiation_monochromator graphite
_diffrn_radiation_type MoK\a
_diffrn_radiation_wavelength 0.71073
_diffrn_reflns_av_R_equivalents 0.0304
_diffrn_reflns_av_unetI/netI 0.0300
_diffrn_reflns_Laue_measured_fraction_full 1.000
_diffrn_reflns_Laue_measured_fraction_max 1.000
_diffrn_reflns_limit_h_max 13
_diffrn_reflns_limit_h_min -13
_diffrn_reflns_limit_k_max 8
_diffrn_reflns_limit_k_min -13
_diffrn_reflns_limit_l_max 33
_diffrn_reflns_limit_l_min -34
_diffrn_reflns_number 20079
_diffrn_reflns_point_group_measured_fraction_full 1.000
_diffrn_reflns_point_group_measured_fraction_max 1.000
_diffrn_reflns_theta_full 25.009
_diffrn_reflns_theta_max 25.009
_diffrn_reflns_theta_min 1.440
_exptl_absorpt_coefficient_mu 0.689
_exptl_absorpt_correction_T_max 0.7457
_exptl_absorpt_correction_T_min 0.6769
_exptl_absorpt_correction_type multi-scan
_exptl_absorpt_process_details
;
SADABS-2012/1 (Bruker,2012) was used for absorption correction.
wR2(int) was 0.0819 before and 0.0335 after correction.
The Ratio of minimum to maximum transmission is 0.9077.
The \l/2 correction factor is 0.0015.
;
_exptl_crystal_colour yellow
_exptl_crystal_colour_primary yellow
_exptl_crystal_density_diffrn 1.604
_exptl_crystal_description block
_exptl_crystal_F_000 1744
_exptl_crystal_size_max 0.18
_exptl_crystal_size_mid 0.17
_exptl_crystal_size_min 0.15
_refine_diff_density_max 1.473
_refine_diff_density_min -1.544
_refine_diff_density_rms 0.106
_refine_ls_extinction_method none
_refine_ls_goodness_of_fit_ref 1.031
_refine_ls_hydrogen_treatment constr
_refine_ls_matrix_type full
_refine_ls_number_parameters 620
_refine_ls_number_reflns 6287
_refine_ls_number_restraints 467
_refine_ls_restrained_S_all 1.083
_refine_ls_R_factor_all 0.0693
_refine_ls_R_factor_gt 0.0600
_refine_ls_shift/su_max 0.001
_refine_ls_shift/su_mean 0.000
_refine_ls_structure_factor_coef Fsqd
_refine_ls_weighting_details 'w=1/[\s^2^(Fo^2^)+(0.0580P)^2^+20.6740P] where P=(Fo^2^+2Fc^2^)/3'
_refine_ls_weighting_scheme calc
_refine_ls_wR_factor_gt 0.1420
_refine_ls_wR_factor_ref 0.1498
_reflns_Friedel_coverage 0.000
_reflns_number_gt 5413
_reflns_number_total 6287
_reflns_threshold_expression 'I > 2\s(I)'
_cod_data_source_file c7nj00276a2.cif
_cod_data_source_block n130823a
_cod_database_code 7056114
_shelx_space_group_comment
;
The symmetry employed for this shelxl refinement is uniquely defined
by the following loop, which should always be used as a source of
symmetry information in preference to the above space-group names.
They are only intended as comments.
;
_shelx_estimated_absorpt_t_max 0.904
_shelx_estimated_absorpt_t_min 0.886
_olex2_refinement_description
;
1. Fixed Uiso
 At 1.2 times of:
  All C(H) groups, All C(H,H) groups, All C(H,H,H,H) groups
2. Restrained distances
 C24'-C25 = C18-C19 = C18-C19'
 1.5 with sigma of 0.01
 C1-C7 = C1'-C7 = C32-C33 = C32-C33' = C24-C25
 1.5 with sigma of 0.01
 F3'-F4' = F3'-F5' = F3'-F6' = F4'-F5' = F4'-F6'
 2.23 with sigma of 0.001
 P1'-F1' = P1'-F2' = P1'-F3' = P1'-F4' = P1'-F5' = P1'-F6'
 1.57 with sigma of 0.01
 F3-F4 = F3-F5 = F3-F6 = F4-F5 = F4-F6
 2.23 with sigma of 0.001
 F1-F2 = F1-F4 = F1-F5 = F1-F6 = F2-F3 = F2-F5 = F2-F6
 2.23 with sigma of 0.001
 P1-F1 = P1-F2 = P1-F3 = P1-F4 = P1-F5 = P1-F6
 1.57 with sigma of 0.01
 F1'-F2' \\sim F1'-F4' \\sim F1'-F5' \\sim F1'-F6' \\sim F2'-F3' \\sim F2'-F5'
\\sim F2'-F6'
 with sigma of 0.001
3. Rigid bond restraints
 All non-hydrogen atoms
 with sigma for 1-2 distances of 0.001 and sigma for 1-3 distances of 0.001
4. Uiso/Uaniso restraints and constraints
C1 \\sim C2 \\sim C3 \\sim C4 \\sim C5 \\sim C6: within 2A with sigma of 0.001
and sigma for terminal atoms of 0.002
C1' \\sim C2' \\sim C3' \\sim C4' \\sim C5' \\sim C6': within 2A with sigma of
0.001 and sigma for terminal atoms of 0.002
C33' \\sim C34' \\sim C35' \\sim C36' \\sim C37' \\sim C38': within 2A with
sigma of 0.001 and sigma for terminal atoms of 0.002
Uanis(C1') \\sim Ueq, Uanis(C1) \\sim Ueq: with sigma of 0.005 and sigma for
terminal atoms of 0.002
Uanis(O3) \\sim Ueq, Uanis(C21) \\sim Ueq, Uanis(C22) \\sim Ueq, Uanis(C23)
\\sim Ueq, Uanis(C20') \\sim Ueq, Uanis(C21') \\sim Ueq, Uanis(C22') \\sim Ueq,
Uanis(C23') \\sim Ueq, Uanis(C20) \\sim Ueq: with sigma of 0.005 and sigma for
terminal atoms of 0.002
Uanis(C36') \\sim Ueq, Uanis(C36) \\sim Ueq: with sigma of 0.005 and sigma for
terminal atoms of 0.002
Uanis(C38) = Uanis(C38')
Uanis(C37) = Uanis(C37')
Uanis(C36) = Uanis(C36')
Uanis(C35) = Uanis(C35')
Uanis(C34) = Uanis(C34')
Uanis(C33) = Uanis(C33')
Uanis(C20) = Uanis(C20')
Uanis(C21) = Uanis(C21')
Uanis(C22) = Uanis(C22')
Uanis(C23) = Uanis(C23')
5. Others
 Sof(P1')=Sof(F1')=Sof(F2')=Sof(F3')=Sof(F4')=Sof(F5')=Sof(F6')=1-FVAR(1)
 Sof(P1)=Sof(F1)=Sof(F2)=Sof(F3)=Sof(F4)=Sof(F5)=Sof(F6)=FVAR(1)
 Sof(C1')=Sof(C2')=Sof(H2')=Sof(C3')=Sof(H3')=Sof(C4')=Sof(H4')=Sof(C5')=
 Sof(H5')=Sof(C6')=Sof(H6')=Sof(H7BC)=Sof(H7BD)=1-FVAR(2)
 Sof(C1)=Sof(C2)=Sof(H2)=Sof(C3)=Sof(H3)=Sof(C4)=Sof(H4)=Sof(C5)=Sof(H5)=
 Sof(C6)=Sof(H6)=Sof(H7AA)=Sof(H7AB)=FVAR(2)
 Sof(C19')=Sof(C20')=Sof(H20')=Sof(C21')=Sof(H21')=Sof(C22')=Sof(H22')=
 Sof(C23')=Sof(H23')=Sof(C24')=1-FVAR(3)
 Sof(C19)=Sof(C20)=Sof(H20)=Sof(C21)=Sof(H21)=Sof(C22)=Sof(H22)=Sof(C23)=
 Sof(H23)=Sof(C24)=FVAR(3)
 Sof(H32C)=Sof(H32D)=Sof(C33')=Sof(C34')=Sof(H34')=Sof(C35')=Sof(H35')=
 Sof(C36')=Sof(H36')=Sof(C37')=Sof(H37')=Sof(C38')=Sof(H38')=1-FVAR(4)
 Sof(H32A)=Sof(H32B)=Sof(C33)=Sof(C34)=Sof(H34)=Sof(C35)=Sof(H35)=Sof(C36)=
 Sof(H36)=Sof(C37)=Sof(H37)=Sof(C38)=Sof(H38)=FVAR(4)
6.a Secondary CH2 refined with riding coordinates:
 C7(H7AA,H7AB), C7(H7BC,H7BD), C11(H11A,H11B), C12(H12A,H12B), C27(H27A,H27B),
 C28(H28A,H28B), C32(H32A,H32B), C32(H32C,H32D)
6.b Aromatic/amide H refined with riding coordinates:
 C2(H2), C3(H3), C4(H4), C5(H5), C6(H6), C2'(H2'), C3'(H3'), C4'(H4'),
 C5'(H5'), C6'(H6'), C9(H9), C10(H10), C14(H14), C15(H15), C20(H20), C21(H21),
 C22(H22), C23(H23), C20'(H20'), C21'(H21'), C22'(H22'), C23'(H23'), C30(H30),
 C31(H31), C34(H34), C35(H35), C36(H36), C37(H37), C38(H38), C34'(H34'),
 C35'(H35'), C36'(H36'), C37'(H37'), C38'(H38')
6.c Fitted hexagon refined as free rotating group:
 C1(C2,C3,C4,C5,C6), C19(C20,C21,C22,C23,C24), C33(C34,C35,C36,C37,C38)
;
_shelx_shelxl_version_number 2014/7
_olex2_submission_special_instructions 'No special instructions were received'

loop_
_space_group_symop_operation_xyz
'x, y, z'
'-x+1/2, y+1/2, -z+1/2'
'-x, -y, -z'
'x-1/2, -y-1/2, z-1/2'

loop_
_atom_site_label
_atom_site_type_symbol
_atom_site_fract_x
_atom_site_fract_y
_atom_site_fract_z
_atom_site_U_iso_or_equiv
_atom_site_adp_type
_atom_site_occupancy
_atom_site_site_symmetry_order
_atom_site_calc_flag
_atom_site_refinement_flags_posn
_atom_site_refinement_flags_adp
_atom_site_refinement_flags_occupancy
_atom_site_disorder_assembly
_atom_site_disorder_group
Ag1 Ag 0.91502(3) 0.19498(4) 1.09338(2) 0.03361(15) Uani 1 1 d . U . . .
P1 P 0.1196(5) 0.8453(4) 0.17987(19) 0.0246(11) Uani 0.531(14) 1 d D U P A 1
F1 F -0.0102(5) 0.8852(6) 0.1885(2) 0.0453(18) Uani 0.531(14) 1 d D U P A 1
F2 F 0.1168(7) 0.9413(5) 0.1394(2) 0.050(2) Uani 0.531(14) 1 d D U P A 1
F3 F 0.2496(6) 0.8051(8) 0.1705(2) 0.069(2) Uani 0.531(14) 1 d D U P A 1
F4 F 0.1227(8) 0.7490(5) 0.21968(17) 0.046(2) Uani 0.531(14) 1 d D U P A 1
F5 F 0.0607(8) 0.7522(5) 0.14188(18) 0.049(2) Uani 0.531(14) 1 d D U P A 1
F6 F 0.1787(6) 0.9381(5) 0.2172(3) 0.046(2) Uani 0.531(14) 1 d D U P A 1
P1' P 0.1547(7) 0.8257(7) 0.1777(2) 0.0386(16) Uani 0.469(14) 1 d D U P A 2
F1' F 0.0178(7) 0.8263(12) 0.1872(2) 0.080(4) Uani 0.469(14) 1 d D U P A 2
F2' F 0.1221(8) 0.9227(8) 0.1374(3) 0.055(3) Uani 0.469(14) 1 d D U P A 2
F3' F 0.2904(7) 0.8244(8) 0.1681(3) 0.064(3) Uani 0.469(14) 1 d D U P A 2
F4' F 0.1870(10) 0.7288(7) 0.2175(2) 0.060(3) Uani 0.469(14) 1 d D U P A 2
F5' F 0.1237(11) 0.7237(8) 0.1398(2) 0.066(3) Uani 0.469(14) 1 d D U P A 2
F6' F 0.1870(8) 0.9262(7) 0.2157(3) 0.068(4) Uani 0.469(14) 1 d D U P A 2
N1 N 0.8406(4) -0.0414(4) 1.04201(17) 0.0360(7) Uani 1 1 d . U . . .
N2 N 0.8676(3) 0.0919(4) 0.99179(14) 0.0281(6) Uani 1 1 d . U . . .
N3 N 0.0026(4) 0.5667(4) 0.85982(17) 0.0361(8) Uani 1 1 d . U . . .
N4 N -0.0352(4) 0.7041(4) 0.80894(16) 0.0355(8) Uani 1 1 d . U . . .
O1 O 0.7010(3) 0.2841(3) 0.98765(11) 0.0286(7) Uani 1 1 d . U . . .
O2 O 0.6782(3) 0.3015(4) 1.07595(13) 0.0393(9) Uani 1 1 d . U . . .
O3 O 0.2122(4) 0.4078(5) 1.03590(17) 0.0653(10) Uani 1 1 d . U . . .
O4 O 0.2174(3) 0.4098(4) 0.94638(13) 0.0400(9) Uani 1 1 d . U . . .
C1 C 0.6931(6) -0.0829(8) 1.0961(3) 0.0579(12) Uani 0.631(7) 1 d D U P B 1
C2 C 0.6717(5) -0.1217(7) 1.1403(3) 0.0584(12) Uani 0.631(7) 1 d G U P B 1
H2 H 0.7338 -0.1562 1.1611 0.070 Uiso 0.631(7) 1 calc R . P B 1
C3 C 0.5574(6) -0.1091(7) 1.1534(2) 0.0588(13) Uani 0.631(7) 1 d G U P B 1
H3 H 0.5431 -0.1351 1.1830 0.071 Uiso 0.631(7) 1 calc R . P B 1
C4 C 0.4645(5) -0.0576(7) 1.1224(3) 0.0586(13) Uani 0.631(7) 1 d G U P B 1
H4 H 0.3880 -0.0491 1.1312 0.070 Uiso 0.631(7) 1 calc R . P B 1
C5 C 0.4859(7) -0.0187(8) 1.0782(3) 0.0580(13) Uani 0.631(7) 1 d G U P B 1
H5 H 0.4237 0.0158 1.0575 0.070 Uiso 0.631(7) 1 calc R . P B 1
C6 C 0.6002(8) -0.0314(9) 1.0651(3) 0.0574(12) Uani 0.631(7) 1 d G U P B 1
H6 H 0.6145 -0.0054 1.0356 0.069 Uiso 0.631(7) 1 calc R . P B 1
C1' C 0.6970(12) -0.0538(17) 1.0987(7) 0.0518(16) Uani 0.369(7) 1 d D U P B 2
C2' C 0.6723(16) 0.0130(17) 1.1419(6) 0.0522(16) Uani 0.369(7) 1 d . U P B 2
H2' H 0.7384 0.0294 1.1647 0.063 Uiso 0.369(7) 1 calc R . P B 2
C3' C 0.5606(15) 0.0524(17) 1.1506(6) 0.0523(16) Uani 0.369(7) 1 d . U P B 2
H3' H 0.5528 0.0887 1.1792 0.063 Uiso 0.369(7) 1 calc R . P B 2
C4' C 0.4607(16) 0.0374(18) 1.1165(6) 0.0523(16) Uani 0.369(7) 1 d . U P B 2
H4' H 0.3827 0.0494 1.1232 0.063 Uiso 0.369(7) 1 calc R . P B 2
C5' C 0.4813(19) 0.005(2) 1.0730(7) 0.0522(16) Uani 0.369(7) 1 d . U P B 2
H5' H 0.4211 0.0144 1.0472 0.063 Uiso 0.369(7) 1 calc R . P B 2
C6' C 0.5954(19) -0.045(2) 1.0666(7) 0.0522(16) Uani 0.369(7) 1 d . U P B 2
H6' H 0.6005 -0.0758 1.0367 0.063 Uiso 0.369(7) 1 calc R . P B 2
C7 C 0.8179(5) -0.0967(6) 1.0858(2) 0.0535(11) Uani 1 1 d D U . . .
H7AA H 0.8731 -0.0631 1.1118 0.064 Uiso 0.631(7) 1 calc R . P B 1
H7AB H 0.8358 -0.1805 1.0843 0.064 Uiso 0.631(7) 1 calc R . P B 1
H7BC H 0.8827 -0.0770 1.1110 0.064 Uiso 0.369(7) 1 calc R . P B 2
H7BD H 0.8160 -0.1821 1.0821 0.064 Uiso 0.369(7) 1 calc R . P B 2
C8 C 0.8689(4) 0.0746(5) 1.03873(18) 0.0289(7) Uani 1 1 d . U . . .
C9 C 0.8213(5) -0.0947(5) 0.9981(2) 0.0401(9) Uani 1 1 d . U . . .
H9 H 0.8003 -0.1733 0.9916 0.048 Uiso 1 1 calc R . . . .
C10 C 0.8388(4) -0.0113(5) 0.9668(2) 0.0350(8) Uani 1 1 d . U . . .
H10 H 0.8327 -0.0209 0.9342 0.042 Uiso 1 1 calc R . . . .
C11 C 0.8864(4) 0.2070(5) 0.97092(18) 0.0299(8) Uani 1 1 d . U . . .
H11A H 0.9376 0.1975 0.9466 0.036 Uiso 1 1 calc R . . . .
H11B H 0.9277 0.2590 0.9951 0.036 Uiso 1 1 calc R . . . .
C12 C 0.7677(4) 0.2631(5) 0.94952(16) 0.0275(9) Uani 1 1 d . U . . .
H12A H 0.7823 0.3370 0.9340 0.033 Uiso 1 1 calc R . . . .
H12B H 0.7231 0.2104 0.9264 0.033 Uiso 1 1 calc R . . . .
C13 C 0.5838(4) 0.3200(4) 0.97675(17) 0.0250(8) Uani 1 1 d . U . . .
C14 C 0.5306(4) 0.3432(5) 0.93039(18) 0.0315(10) Uani 1 1 d . U . . .
H14 H 0.5770 0.3378 0.9060 0.038 Uiso 1 1 calc R . . . .
C15 C 0.4102(4) 0.3742(5) 0.92033(18) 0.0335(10) Uani 1 1 d . U . . .
H15 H 0.3764 0.3891 0.8892 0.040 Uiso 1 1 calc R . . . .
C16 C 0.3386(4) 0.3834(4) 0.95580(18) 0.0305(9) Uani 1 1 d . U . . .
C17 C 0.3896(4) 0.3638(4) 1.00312(17) 0.0272(8) Uani 1 1 d . U . . .
C18 C 0.3150(4) 0.3762(4) 1.04206(17) 0.0333(9) Uani 1 1 d D U . . .
C19 C 0.3695(5) 0.3253(6) 1.08903(14) 0.0300(16) Uani 0.605(5) 1 d D U P C 1
C20 C 0.2945(4) 0.3129(6) 1.12343(19) 0.0465(12) Uani 0.605(5) 1 d G U P C 1
H20 H 0.2135 0.3350 1.1169 0.056 Uiso 0.605(5) 1 calc R . P C 1
C21 C 0.3403(5) 0.2675(7) 1.16763(18) 0.0546(14) Uani 0.605(5) 1 d G U P C 1
H21 H 0.2901 0.2592 1.1907 0.065 Uiso 0.605(5) 1 calc R . P C 1
C22 C 0.4613(5) 0.2344(7) 1.17743(15) 0.0539(14) Uani 0.605(5) 1 d G U P C 1
H22 H 0.4920 0.2040 1.2070 0.065 Uiso 0.605(5) 1 calc R . P C 1
C23 C 0.5363(4) 0.2468(6) 1.14303(18) 0.0462(12) Uani 0.605(5) 1 d G U P C 1
H23 H 0.6172 0.2246 1.1496 0.055 Uiso 0.605(5) 1 calc R . P C 1
C24 C 0.4904(4) 0.2922(6) 1.09883(16) 0.0277(14) Uani 0.605(5) 1 d DG U P C 1
C19' C 0.3708(12) 0.3883(15) 1.0921(3) 0.039(3) Uani 0.395(5) 1 d D U P C 2
C20' C 0.3030(14) 0.4310(15) 1.1249(5) 0.0465(12) Uani 0.395(5) 1 d . U P C 2
H20' H 0.2205 0.4443 1.1168 0.056 Uiso 0.395(5) 1 calc R . P C 2
C21' C 0.3613(15) 0.4537(17) 1.1706(6) 0.0546(14) Uani 0.395(5) 1 d . U P C 2
H21' H 0.3186 0.4854 1.1933 0.065 Uiso 0.395(5) 1 calc R . P C 2
C22' C 0.4857(15) 0.4279(17) 1.1821(5) 0.0539(14) Uani 0.395(5) 1 d . U P C 2
H22' H 0.5266 0.4434 1.2122 0.065 Uiso 0.395(5) 1 calc R . P C 2
C23' C 0.5454(14) 0.3797(15) 1.1480(5) 0.0462(12) Uani 0.395(5) 1 d . U P C 2
H23' H 0.6261 0.3588 1.1568 0.055 Uiso 0.395(5) 1 calc R . P C 2
C24' C 0.4933(11) 0.3589(13) 1.1001(4) 0.035(3) Uani 0.395(5) 1 d D U P C 2
C25 C 0.5707(4) 0.3145(5) 1.06382(16) 0.0293(9) Uani 1 1 d D U . . .
C26 C 0.5137(4) 0.3312(4) 1.01364(16) 0.0235(7) Uani 1 1 d . U . . .
C27 C 0.1725(4) 0.4538(5) 0.90046(19) 0.0348(11) Uani 1 1 d . U . . .
H27A H 0.1669 0.3904 0.8773 0.042 Uiso 1 1 calc R . . . .
H27B H 0.2256 0.5148 0.8913 0.042 Uiso 1 1 calc R . . . .
C28 C 0.0485(5) 0.5043(5) 0.9036(2) 0.0421(12) Uani 1 1 d . U . . .
H28A H -0.0066 0.4408 0.9088 0.050 Uiso 1 1 calc R . . . .
H28B H 0.0534 0.5585 0.9301 0.050 Uiso 1 1 calc R . . . .
C29 C 0.0143(4) 0.6843(5) 0.85447(18) 0.0309(8) Uani 1 1 d . U . . .
C30 C -0.0516(5) 0.5136(5) 0.8185(2) 0.0487(13) Uani 1 1 d . U . . .
H30 H -0.0687 0.4335 0.8139 0.058 Uiso 1 1 calc R . . . .
C31 C -0.0746(4) 0.6004(5) 0.7867(2) 0.0394(10) Uani 1 1 d . U . . .
H31 H -0.1105 0.5922 0.7554 0.047 Uiso 1 1 calc R . . . .
C32 C -0.0339(5) 0.8181(5) 0.7848(2) 0.0494(10) Uani 1 1 d D U . . .
H32A H -0.0391 0.8822 0.8070 0.059 Uiso 0.447(5) 1 calc R . P D 1
H32B H -0.1025 0.8237 0.7598 0.059 Uiso 0.447(5) 1 calc R . P D 1
H32C H -0.0427 0.8804 0.8074 0.059 Uiso 0.553(5) 1 calc R . P D 2
H32D H -0.1038 0.8218 0.7604 0.059 Uiso 0.553(5) 1 calc R . P D 2
C33 C 0.0848(8) 0.8271(11) 0.7639(4) 0.0597(10) Uani 0.447(5) 1 d D U P D 1
C34 C 0.1780(10) 0.9013(9) 0.7837(3) 0.0599(10) Uani 0.447(5) 1 d G U P D 1
H34 H 0.1691 0.9469 0.8100 0.072 Uiso 0.447(5) 1 calc R . P D 1
C35 C 0.2845(8) 0.9072(9) 0.7640(3) 0.0604(10) Uani 0.447(5) 1 d G U P D 1
H35 H 0.3469 0.9568 0.7772 0.072 Uiso 0.447(5) 1 calc R . P D 1
C36 C 0.2978(7) 0.8389(10) 0.7246(3) 0.0606(10) Uani 0.447(5) 1 d G U P D 1
H36 H 0.3690 0.8429 0.7115 0.073 Uiso 0.447(5) 1 calc R . P D 1
C37 C 0.2045(9) 0.7647(9) 0.7049(3) 0.0605(10) Uani 0.447(5) 1 d G U P D 1
H37 H 0.2134 0.7191 0.6786 0.073 Uiso 0.447(5) 1 calc R . P D 1
C38 C 0.0980(8) 0.7588(10) 0.7246(4) 0.0598(10) Uani 0.447(5) 1 d G U P D 1
H38 H 0.0356 0.7092 0.7114 0.072 Uiso 0.447(5) 1 calc R . P D 1
C33' C 0.0777(11) 0.8432(14) 0.7626(5) 0.0597(10) Uani 0.553(5) 1 d D U P D 2
C34' C 0.0804(13) 0.9486(12) 0.7355(4) 0.0599(10) Uani 0.553(5) 1 d . U P D 2
H34' H 0.0134 0.9982 0.7301 0.072 Uiso 0.553(5) 1 calc R . P D 2
C35' C 0.1893(12) 0.9759(12) 0.7169(4) 0.0604(10) Uani 0.553(5) 1 d . U P D 2
H35' H 0.1934 1.0471 0.7009 0.072 Uiso 0.553(5) 1 calc R . P D 2
C36' C 0.2797(13) 0.9084(13) 0.7213(4) 0.0606(10) Uani 0.553(5) 1 d . U P D 2
H36' H 0.3491 0.9325 0.7095 0.073 Uiso 0.553(5) 1 calc R . P D 2
C37' C 0.2782(13) 0.7923(12) 0.7443(4) 0.0605(10) Uani 0.553(5) 1 d . U P D 2
H37' H 0.3424 0.7394 0.7455 0.073 Uiso 0.553(5) 1 calc R . P D 2
C38' C 0.1753(12) 0.7663(12) 0.7643(4) 0.0598(10) Uani 0.553(5) 1 d . U P D 2
H38' H 0.1715 0.6940 0.7796 0.072 Uiso 0.553(5) 1 calc R . P D 2

loop_
_atom_site_aniso_label
_atom_site_aniso_U_11
_atom_site_aniso_U_22
_atom_site_aniso_U_33
_atom_site_aniso_U_23
_atom_site_aniso_U_13
_atom_site_aniso_U_12
Ag1 0.0309(2) 0.0390(2) 0.0309(2) 0.01221(17) 0.00451(16) 0.00286(17)
P1 0.028(2) 0.0256(16) 0.0195(15) 0.0024(10) 0.0025(14) 0.0073(14)
F1 0.029(2) 0.059(5) 0.048(4) 0.001(3) 0.004(2) 0.015(2)
F2 0.077(7) 0.041(3) 0.032(4) 0.014(3) 0.004(4) -0.010(4)
F3 0.046(3) 0.099(7) 0.067(5) -0.002(4) 0.025(3) 0.030(4)
F4 0.081(6) 0.036(3) 0.020(2) 0.0092(19) 0.006(3) 0.018(3)
F5 0.087(6) 0.029(3) 0.025(2) -0.0016(18) -0.010(3) 0.004(3)
F6 0.049(4) 0.045(3) 0.038(5) -0.007(3) -0.015(4) 0.001(4)
P1' 0.042(3) 0.049(3) 0.0217(19) -0.0017(17) -0.003(2) -0.008(3)
F1' 0.047(4) 0.146(11) 0.046(5) 0.009(5) 0.008(3) -0.010(5)
F2' 0.052(6) 0.060(5) 0.045(5) 0.013(4) -0.016(4) -0.010(5)
F3' 0.043(3) 0.077(6) 0.071(6) 0.015(4) 0.006(4) 0.003(4)
F4' 0.088(7) 0.058(5) 0.028(3) 0.006(3) -0.009(4) -0.014(5)
F5' 0.117(9) 0.059(5) 0.021(3) -0.004(3) 0.010(4) -0.040(5)
F6' 0.085(6) 0.056(4) 0.051(6) -0.019(4) -0.032(6) 0.016(6)
N1 0.0234(19) 0.0347(13) 0.0497(14) 0.0130(9) 0.0052(15) 0.0048(17)
N2 0.0125(17) 0.0370(13) 0.0350(10) 0.0067(9) 0.0043(15) 0.0050(14)
N3 0.0187(18) 0.0368(16) 0.0514(17) 0.0167(13) 0.0002(15) 0.0021(15)
N4 0.031(2) 0.0335(14) 0.0395(18) 0.0085(11) -0.0031(15) 0.0056(15)
O1 0.0243(12) 0.0369(19) 0.0244(14) 0.0052(14) 0.0027(10) 0.0063(13)
O2 0.0273(11) 0.057(2) 0.0319(17) 0.0024(17) -0.0015(10) 0.0099(16)
O3 0.0460(13) 0.091(2) 0.0612(17) 0.0103(16) 0.0150(11) 0.0342(15)
O4 0.0252(12) 0.051(2) 0.0434(18) 0.0196(18) 0.0025(11) 0.0104(16)
C1 0.0552(17) 0.058(3) 0.068(2) -0.011(2) 0.0316(16) -0.0124(19)
C2 0.0563(18) 0.058(3) 0.068(2) -0.012(2) 0.0330(17) -0.013(2)
C3 0.0567(19) 0.058(3) 0.069(3) -0.013(2) 0.0336(17) -0.013(2)
C4 0.0555(18) 0.058(3) 0.069(3) -0.014(2) 0.0334(17) -0.013(2)
C5 0.0540(18) 0.058(3) 0.069(3) -0.014(2) 0.0326(18) -0.013(2)
C6 0.0529(17) 0.058(3) 0.068(2) -0.013(2) 0.0317(17) -0.011(2)
C1' 0.0491(19) 0.063(4) 0.046(3) 0.004(3) 0.0149(18) -0.013(2)
C2' 0.050(2) 0.063(4) 0.046(3) 0.004(3) 0.0141(19) -0.013(3)
C3' 0.050(2) 0.064(4) 0.046(3) 0.004(3) 0.0143(19) -0.013(3)
C4' 0.050(2) 0.064(4) 0.046(3) 0.004(3) 0.014(2) -0.013(3)
C5' 0.050(2) 0.064(4) 0.045(3) 0.004(3) 0.014(2) -0.013(3)
C6' 0.0500(19) 0.063(4) 0.045(3) 0.004(3) 0.0146(19) -0.013(3)
C7 0.0540(18) 0.047(3) 0.065(2) 0.017(2) 0.0264(17) -0.009(2)
C8 0.015(2) 0.0358(15) 0.0362(11) 0.0109(9) 0.0044(18) 0.0042(18)
C9 0.026(2) 0.0351(16) 0.0600(18) 0.0027(12) 0.010(2) 0.005(2)
C10 0.020(2) 0.0395(18) 0.0471(14) -0.0019(12) 0.012(2) 0.007(2)
C11 0.0189(17) 0.0419(18) 0.030(2) 0.0074(16) 0.0059(15) -0.0008(17)
C12 0.0252(18) 0.033(2) 0.025(2) 0.0063(18) 0.0043(14) 0.0013(17)
C13 0.0240(14) 0.021(2) 0.0291(12) 0.0009(19) -0.0002(10) 0.0035(17)
C14 0.0293(16) 0.035(3) 0.0292(13) 0.005(2) 0.0015(13) 0.012(2)
C15 0.0275(16) 0.039(3) 0.0327(14) 0.006(2) -0.0012(12) 0.009(2)
C16 0.0238(14) 0.028(2) 0.0381(12) 0.010(2) 0.0004(10) 0.0063(19)
C17 0.0240(13) 0.022(2) 0.0349(12) 0.0073(19) 0.0018(9) 0.0014(18)
C18 0.0310(14) 0.027(2) 0.0439(12) 0.0012(14) 0.0111(10) 0.0027(18)
C19 0.0294(19) 0.035(5) 0.026(2) -0.022(3) 0.0034(17) -0.007(3)
C20 0.0405(16) 0.059(3) 0.0426(13) 0.0006(14) 0.0161(13) 0.0033(18)
C21 0.050(2) 0.077(4) 0.0395(13) 0.0006(15) 0.0165(17) 0.008(2)
C22 0.050(2) 0.080(4) 0.0339(15) 0.0018(15) 0.0136(14) 0.008(2)
C23 0.0455(17) 0.062(3) 0.0319(12) 0.0028(14) 0.0100(11) 0.0064(18)
C24 0.0328(18) 0.024(4) 0.026(2) -0.014(3) 0.0038(17) -0.004(3)
C19' 0.025(3) 0.052(10) 0.0443(17) -0.007(4) 0.0184(15) -0.024(5)
C20' 0.0405(16) 0.059(3) 0.0426(13) 0.0006(14) 0.0161(13) 0.0033(18)
C21' 0.050(2) 0.077(4) 0.0395(13) 0.0006(15) 0.0165(17) 0.008(2)
C22' 0.050(2) 0.080(4) 0.0339(15) 0.0018(15) 0.0136(14) 0.008(2)
C23' 0.0455(17) 0.062(3) 0.0319(12) 0.0028(14) 0.0100(11) 0.0064(18)
C24' 0.029(3) 0.047(9) 0.0327(19) 0.007(4) 0.0141(15) -0.013(5)
C25 0.0238(12) 0.033(3) 0.0294(11) -0.0009(15) -0.0008(9) -0.0039(16)
C26 0.0229(12) 0.017(2) 0.0295(11) 0.0007(17) 0.0006(8) 0.0008(16)
C27 0.0226(19) 0.038(3) 0.042(2) 0.013(2) -0.0026(16) 0.0029(18)
C28 0.025(2) 0.042(3) 0.058(2) 0.023(2) 0.0016(19) 0.008(2)
C29 0.021(2) 0.0352(15) 0.0369(17) 0.0107(13) 0.0049(17) 0.0048(19)
C30 0.032(3) 0.0353(16) 0.071(3) 0.0127(17) -0.019(3) -0.002(2)
C31 0.023(2) 0.0384(18) 0.052(2) 0.0070(15) -0.009(2) -0.001(2)
C32 0.071(2) 0.0412(18) 0.034(2) 0.0120(15) -0.0001(17) -0.0103(18)
C33 0.0767(19) 0.061(2) 0.0414(17) 0.0093(15) 0.0085(15) -0.0183(16)
C34 0.0767(19) 0.061(2) 0.0419(17) 0.0096(15) 0.0092(15) -0.0188(16)
C35 0.0767(19) 0.062(2) 0.0425(17) 0.0093(15) 0.0095(15) -0.0187(16)
C36 0.0760(19) 0.063(2) 0.0432(17) 0.0089(15) 0.0091(15) -0.0186(16)
C37 0.0758(19) 0.063(2) 0.0425(17) 0.0091(15) 0.0089(15) -0.0184(17)
C38 0.0753(19) 0.062(2) 0.0417(17) 0.0090(15) 0.0089(15) -0.0179(16)
C33' 0.0767(19) 0.061(2) 0.0414(17) 0.0093(15) 0.0085(15) -0.0183(16)
C34' 0.0767(19) 0.061(2) 0.0419(17) 0.0096(15) 0.0092(15) -0.0188(16)
C35' 0.0767(19) 0.062(2) 0.0425(17) 0.0093(15) 0.0095(15) -0.0187(16)
C36' 0.0760(19) 0.063(2) 0.0432(17) 0.0089(15) 0.0091(15) -0.0186(16)
C37' 0.0758(19) 0.063(2) 0.0425(17) 0.0091(15) 0.0089(15) -0.0184(17)
C38' 0.0753(19) 0.062(2) 0.0417(17) 0.0090(15) 0.0089(15) -0.0179(16)

loop_
_atom_type_symbol
_atom_type_description
_atom_type_scat_dispersion_real
_atom_type_scat_dispersion_imag
_atom_type_scat_source
C C 0.0033 0.0016 'International Tables Vol C Tables 4.2.6.8 and 6.1.1.4'
H H 0.0000 0.0000 'International Tables Vol C Tables 4.2.6.8 and 6.1.1.4'
Ag Ag -0.8971 1.1015 'International Tables Vol C Tables 4.2.6.8 and 6.1.1.4'
F F 0.0171 0.0103 'International Tables Vol C Tables 4.2.6.8 and 6.1.1.4'
N N 0.0061 0.0033 'International Tables Vol C Tables 4.2.6.8 and 6.1.1.4'
O O 0.0106 0.0060 'International Tables Vol C Tables 4.2.6.8 and 6.1.1.4'
P P 0.1023 0.0942 'International Tables Vol C Tables 4.2.6.8 and 6.1.1.4'

loop_
_geom_angle_atom_site_label_1
_geom_angle_atom_site_label_2
_geom_angle_atom_site_label_3
_geom_angle
_geom_angle_site_symmetry_3
C8 Ag1 C29 171.93(18) 3_667
F1 P1 F2 89.9(2) .
F1 P1 F3 179.4(3) .
F1 P1 F5 89.9(2) .
F2 P1 F5 89.5(2) .
F3 P1 F2 89.7(2) .
F3 P1 F5 89.6(2) .
F4 P1 F1 90.4(2) .
F4 P1 F2 179.4(3) .
F4 P1 F3 90.0(2) .
F4 P1 F5 89.9(2) .
F6 P1 F1 90.4(2) .
F6 P1 F2 90.1(2) .
F6 P1 F3 90.1(2) .
F6 P1 F4 90.5(2) .
F6 P1 F5 179.5(3) .
F2' P1' F1' 89.8(3) .
F3' P1' F1' 179.7(4) .
F3' P1' F2' 90.3(3) .
F3' P1' F4' 89.7(3) .
F3' P1' F5' 89.7(3) .
F4' P1' F1' 90.2(3) .
F4' P1' F2' 179.8(4) .
F4' P1' F5' 89.6(3) .
F5' P1' F1' 90.1(3) .
F5' P1' F2' 90.2(3) .
F6' P1' F1' 90.3(3) .
F6' P1' F2' 90.4(3) .
F6' P1' F3' 89.9(3) .
F6' P1' F4' 89.8(3) .
F6' P1' F5' 179.3(5) .
C8 N1 C7 123.2(5) .
C8 N1 C9 111.5(5) .
C9 N1 C7 124.9(5) .
C8 N2 C10 111.0(4) .
C8 N2 C11 123.6(4) .
C10 N2 C11 125.3(4) .
C29 N3 C28 123.1(5) .
C29 N3 C30 111.7(5) .
C30 N3 C28 125.2(5) .
C29 N4 C31 111.2(4) .
C29 N4 C32 124.6(5) .
C31 N4 C32 123.8(5) .
C13 O1 C12 117.8(4) .
C16 O4 C27 117.4(4) .
C2 C1 C6 120.0 .
C2 C1 C7 116.3(6) .
C6 C1 C7 123.7(6) .
C1 C2 H2 120.0 .
C1 C2 C3 120.0 .
C3 C2 H2 120.0 .
C2 C3 H3 120.0 .
C4 C3 C2 120.0 .
C4 C3 H3 120.0 .
C3 C4 H4 120.0 .
C3 C4 C5 120.0 .
C5 C4 H4 120.0 .
C4 C5 H5 120.0 .
C6 C5 C4 120.0 .
C6 C5 H5 120.0 .
C1 C6 H6 120.0 .
C5 C6 C1 120.0 .
C5 C6 H6 120.0 .
C2' C1' C7 129.1(15) .
C6' C1' C2' 106.6(14) .
C6' C1' C7 122.6(16) .
C1' C2' H2' 117.0 .
C3' C2' C1' 126.1(16) .
C3' C2' H2' 117.0 .
C2' C3' H3' 120.3 .
C4' C3' C2' 119.4(17) .
C4' C3' H3' 120.3 .
C3' C4' H4' 121.5 .
C5' C4' C3' 117.1(17) .
C5' C4' H4' 121.5 .
C4' C5' H5' 119.9 .
C4' C5' C6' 120.2(18) .
C6' C5' H5' 119.9 .
C1' C6' C5' 127.8(18) .
C1' C6' H6' 116.1 .
C5' C6' H6' 116.1 .
N1 C7 C1 114.6(6) .
N1 C7 C1' 110.1(9) .
N1 C7 H7AA 108.6 .
N1 C7 H7AB 108.6 .
N1 C7 H7BC 109.6 .
N1 C7 H7BD 109.6 .
C1 C7 H7AA 108.6 .
C1 C7 H7AB 108.6 .
C1' C7 H7BC 109.6 .
C1' C7 H7BD 109.6 .
H7AA C7 H7AB 107.6 .
H7BC C7 H7BD 108.2 .
N1 C8 Ag1 128.0(4) .
N1 C8 N2 103.9(5) .
N2 C8 Ag1 128.0(4) .
N1 C9 H9 126.8 .
C10 C9 N1 106.5(5) .
C10 C9 H9 126.8 .
N2 C10 H10 126.4 .
C9 C10 N2 107.2(5) .
C9 C10 H10 126.4 .
N2 C11 H11A 109.3 .
N2 C11 H11B 109.3 .
N2 C11 C12 111.6(4) .
H11A C11 H11B 108.0 .
C12 C11 H11A 109.3 .
C12 C11 H11B 109.3 .
O1 C12 C11 106.6(4) .
O1 C12 H12A 110.4 .
O1 C12 H12B 110.4 .
C11 C12 H12A 110.4 .
C11 C12 H12B 110.4 .
H12A C12 H12B 108.6 .
O1 C13 C14 122.3(4) .
O1 C13 C26 118.5(4) .
C14 C13 C26 119.2(4) .
C13 C14 H14 119.6 .
C15 C14 C13 120.8(5) .
C15 C14 H14 119.6 .
C14 C15 H15 119.4 .
C14 C15 C16 121.1(5) .
C16 C15 H15 119.4 .
O4 C16 C15 122.1(4) .
O4 C16 C17 118.1(4) .
C15 C16 C17 119.8(4) .
C16 C17 C18 120.7(4) .
C16 C17 C26 119.3(4) .
C26 C17 C18 120.0(4) .
O3 C18 C17 123.4(5) .
O3 C18 C19 120.1(5) .
O3 C18 C19' 112.0(7) .
C17 C18 C19 115.6(4) .
C19' C18 C17 121.8(7) .
C20 C19 C18 117.6(4) .
C20 C19 C24 120.0 .
C24 C19 C18 122.4(4) .
C19 C20 H20 120.0 .
C21 C20 C19 120.0 .
C21 C20 H20 120.0 .
C20 C21 H21 120.0 .
C20 C21 C22 120.0 .
C22 C21 H21 120.0 .
C21 C22 H22 120.0 .
C23 C22 C21 120.0 .
C23 C22 H22 120.0 .
C22 C23 H23 120.0 .
C22 C23 C24 120.0 .
C24 C23 H23 120.0 .
C19 C24 C25 119.5(4) .
C23 C24 C19 120.0 .
C23 C24 C25 120.3(4) .
C20' C19' C18 119.7(12) .
C20' C19' C24' 126.5(11) .
C24' C19' C18 113.7(10) .
C19' C20' H20' 120.8 .
C19' C20' C21' 118.4(14) .
C21' C20' H20' 120.8 .
C20' C21' H21' 120.4 .
C20' C21' C22' 119.2(14) .
C22' C21' H21' 120.4 .
C21' C22' H22' 120.6 .
C23' C22' C21' 118.8(15) .
C23' C22' H22' 120.6 .
C22' C23' H23' 117.4 .
C22' C23' C24' 125.1(14) .
C24' C23' H23' 117.4 .
C19' C24' C23' 111.8(10) .
C19' C24' C25 127.2(11) .
C23' C24' C25 120.9(11) .
O2 C25 C24 117.8(4) .
O2 C25 C24' 118.8(7) .
O2 C25 C26 123.8(4) .
C24 C25 C26 117.5(4) .
C26 C25 C24' 114.0(7) .
C13 C26 C17 119.8(4) .
C13 C26 C25 120.2(4) .
C17 C26 C25 120.0(4) .
O4 C27 H27A 110.5 .
O4 C27 H27B 110.5 .
O4 C27 C28 106.2(4) .
H27A C27 H27B 108.7 .
C28 C27 H27A 110.5 .
C28 C27 H27B 110.5 .
N3 C28 C27 109.9(5) .
N3 C28 H28A 109.7 .
N3 C28 H28B 109.7 .
C27 C28 H28A 109.7 .
C27 C28 H28B 109.7 .
H28A C28 H28B 108.2 .
N3 C29 Ag1 126.6(4) 3_667
N3 C29 N4 103.9(5) .
N4 C29 Ag1 129.5(4) 3_667
N3 C30 H30 126.9 .
C31 C30 N3 106.2(5) .
C31 C30 H30 126.9 .
N4 C31 H31 126.5 .
C30 C31 N4 107.0(5) .
C30 C31 H31 126.5 .
N4 C32 H32A 110.1 .
N4 C32 H32B 110.1 .
N4 C32 H32C 108.4 .
N4 C32 H32D 108.4 .
N4 C32 C33 108.1(7) .
N4 C32 C33' 115.5(8) .
H32A C32 H32B 108.4 .
H32C C32 H32D 107.5 .
C33 C32 H32A 110.1 .
C33 C32 H32B 110.1 .
C33' C32 H32C 108.4 .
C33' C32 H32D 108.4 .
C34 C33 C32 121.4(7) .
C34 C33 C38 120.0 .
C38 C33 C32 118.6(7) .
C33 C34 H34 120.0 .
C33 C34 C35 120.0 .
C35 C34 H34 120.0 .
C34 C35 H35 120.0 .
C36 C35 C34 120.0 .
C36 C35 H35 120.0 .
C35 C36 H36 120.0 .
C35 C36 C37 120.0 .
C37 C36 H36 120.0 .
C36 C37 H37 120.0 .
C36 C37 C38 120.0 .
C38 C37 H37 120.0 .
C33 C38 H38 120.0 .
C37 C38 C33 120.0 .
C37 C38 H38 120.0 .
C34' C33' C32 118.2(12) .
C38' C33' C32 124.1(12) .
C38' C33' C34' 117.6(10) .
C33' C34' H34' 121.0 .
C33' C34' C35' 118.0(13) .
C35' C34' H34' 121.0 .
C34' C35' H35' 118.4 .
C36' C35' C34' 123.2(13) .
C36' C35' H35' 118.4 .
C35' C36' H36' 119.2 .
C35' C36' C37' 121.6(13) .
C37' C36' H36' 119.2 .
C36' C37' H37' 122.0 .
C38' C37' C36' 116.0(14) .
C38' C37' H37' 122.0 .
C33' C38' H38' 118.4 .
C37' C38' C33' 123.1(12) .
C37' C38' H38' 118.4 .

loop_
_geom_bond_atom_site_label_1
_geom_bond_atom_site_label_2
_geom_bond_distance
_geom_bond_site_symmetry_2
Ag1 C8 2.078(5) .
Ag1 C29 2.088(6) 3_667
P1 F1 1.573(4) .
P1 F2 1.583(4) .
P1 F3 1.581(4) .
P1 F4 1.572(4) .
P1 F5 1.584(5) .
P1 F6 1.570(5) .
P1' F1' 1.593(6) .
P1' F2' 1.592(6) .
P1' F3' 1.580(5) .
P1' F4' 1.582(6) .
P1' F5' 1.584(5) .
P1' F6' 1.577(5) .
N1 C7 1.454(7) .
N1 C8 1.353(7) .
N1 C9 1.381(8) .
N2 C8 1.354(6) .
N2 C10 1.380(7) .
N2 C11 1.458(6) .
N3 C28 1.462(7) .
N3 C29 1.345(7) .
N3 C30 1.382(8) .
N4 C29 1.356(7) .
N4 C31 1.374(7) .
N4 C32 1.461(7) .
O1 C12 1.428(6) .
O1 C13 1.362(6) .
O2 C25 1.209(6) .
O3 C18 1.191(6) .
O4 C16 1.374(6) .
O4 C27 1.424(6) .
C1 C2 1.3900 .
C1 C6 1.3900 .
C1 C7 1.476(7) .
C2 H2 0.9300 .
C2 C3 1.3900 .
C3 H3 0.9300 .
C3 C4 1.3900 .
C4 H4 0.9300 .
C4 C5 1.3900 .
C5 H5 0.9300 .
C5 C6 1.3900 .
C6 H6 0.9300 .
C1' C2' 1.51(2) .
C1' C6' 1.35(2) .
C1' C7 1.531(9) .
C2' H2' 0.9300 .
C2' C3' 1.38(2) .
C3' H3' 0.9300 .
C3' C4' 1.38(2) .
C4' H4' 0.9300 .
C4' C5' 1.35(3) .
C5' H5' 0.9300 .
C5' C6' 1.43(3) .
C6' H6' 0.9300 .
C7 H7AA 0.9700 .
C7 H7AB 0.9700 .
C7 H7BC 0.9700 .
C7 H7BD 0.9700 .
C9 H9 0.9300 .
C9 C10 1.333(8) .
C10 H10 0.9300 .
C11 H11A 0.9700 .
C11 H11B 0.9700 .
C11 C12 1.515(6) .
C12 H12A 0.9700 .
C12 H12B 0.9700 .
C13 C14 1.395(7) .
C13 C26 1.408(7) .
C14 H14 0.9300 .
C14 C15 1.379(7) .
C15 H15 0.9300 .
C15 C16 1.385(7) .
C16 C17 1.406(7) .
C17 C18 1.492(7) .
C17 C26 1.423(6) .
C18 C19 1.505(6) .
C18 C19' 1.479(9) .
C19 C20 1.3900 .
C19 C24 1.3900 .
C20 H20 0.9300 .
C20 C21 1.3900 .
C21 H21 0.9300 .
C21 C22 1.3900 .
C22 H22 0.9300 .
C22 C23 1.3900 .
C23 H23 0.9300 .
C23 C24 1.3900 .
C24 C25 1.460(5) .
C19' C20' 1.38(2) .
C19' C24' 1.395(19) .
C20' H20' 0.9300 .
C20' C21' 1.40(2) .
C21' H21' 0.9300 .
C21' C22' 1.41(2) .
C22' H22' 0.9300 .
C22' C23' 1.37(2) .
C23' H23' 0.9300 .
C23' C24' 1.43(2) .
C24' C25 1.530(9) .
C25 C26 1.493(6) .
C27 H27A 0.9700 .
C27 H27B 0.9700 .
C27 C28 1.513(7) .
C28 H28A 0.9700 .
C28 H28B 0.9700 .
C29 Ag1 2.088(5) 3_667
C30 H30 0.9300 .
C30 C31 1.338(8) .
C31 H31 0.9300 .
C32 H32A 0.9700 .
C32 H32B 0.9700 .
C32 H32C 0.9700 .
C32 H32D 0.9700 .
C32 C33 1.535(7) .
C32 C33' 1.508(9) .
C33 C34 1.3900 .
C33 C38 1.3900 .
C34 H34 0.9300 .
C34 C35 1.3900 .
C35 H35 0.9300 .
C35 C36 1.3900 .
C36 H36 0.9300 .
C36 C37 1.3900 .
C37 H37 0.9300 .
C37 C38 1.3900 .
C38 H38 0.9300 .
C33' C34' 1.421(19) .
C33' C38' 1.39(2) .
C34' H34' 0.9300 .
C34' C35' 1.431(18) .
C35' H35' 0.9300 .
C35' C36' 1.257(19) .
C36' H36' 0.9300 .
C36' C37' 1.468(18) .
C37' H37' 0.9300 .
C37' C38' 1.388(18) .
C38' H38' 0.9300 .

loop_
_geom_torsion_atom_site_label_1
_geom_torsion_atom_site_label_2
_geom_torsion_atom_site_label_3
_geom_torsion_atom_site_label_4
_geom_torsion
_geom_torsion_site_symmetry_4
N1 C9 C10 N2 -0.4(5) .
N2 C11 C12 O1 63.9(5) .
N3 C30 C31 N4 -0.4(6) .
N4 C32 C33 C34 -106.9(8) .
N4 C32 C33 C38 72.9(8) .
N4 C32 C33' C34' 175.3(10) .
N4 C32 C33' C38' -0.5(17) .
O1 C13 C14 C15 177.0(5) .
O1 C13 C26 C17 -177.4(4) .
O1 C13 C26 C25 5.4(7) .
O2 C25 C26 C13 6.8(8) .
O2 C25 C26 C17 -170.4(5) .
O3 C18 C19 C20 2.4(8) .
O3 C18 C19 C24 -176.9(5) .
O3 C18 C19' C20' 0.7(17) .
O3 C18 C19' C24' -176.3(10) .
O4 C16 C17 C18 -2.4(7) .
O4 C16 C17 C26 177.3(4) .
O4 C27 C28 N3 171.9(5) .
C1 C2 C3 C4 0.0 .
C2 C1 C6 C5 0.0 .
C2 C1 C7 N1 -172.4(5) .
C2 C3 C4 C5 0.0 .
C3 C4 C5 C6 0.0 .
C4 C5 C6 C1 0.0 .
C6 C1 C2 C3 0.0 .
C6 C1 C7 N1 5.8(9) .
C1' C2' C3' C4' -4(3) .
C2' C1' C6' C5' -7(3) .
C2' C1' C7 N1 -118.6(18) .
C2' C3' C4' C5' -12(3) .
C3' C4' C5' C6' 18(3) .
C4' C5' C6' C1' -8(3) .
C6' C1' C2' C3' 13(3) .
C6' C1' C7 N1 44(2) .
C7 N1 C8 Ag1 11.0(7) .
C7 N1 C8 N2 -172.8(4) .
C7 N1 C9 C10 172.7(5) .
C7 C1 C2 C3 178.3(7) .
C7 C1 C6 C5 -178.1(8) .
C7 C1' C2' C3' 177.8(16) .
C7 C1' C6' C5' -172.9(17) .
C8 N1 C7 C1 84.0(7) .
C8 N1 C7 C1' 71.1(10) .
C8 N1 C9 C10 0.5(6) .
C8 N2 C10 C9 0.2(5) .
C8 N2 C11 C12 -100.2(5) .
C9 N1 C7 C1 -87.3(8) .
C9 N1 C7 C1' -100.2(10) .
C9 N1 C8 Ag1 -176.7(3) .
C9 N1 C8 N2 -0.4(5) .
C10 N2 C8 Ag1 176.4(3) .
C10 N2 C8 N1 0.2(5) .
C10 N2 C11 C12 75.4(6) .
C11 N2 C8 Ag1 -7.5(6) .
C11 N2 C8 N1 176.3(4) .
C11 N2 C10 C9 -175.9(4) .
C12 O1 C13 C14 -3.9(7) .
C12 O1 C13 C26 174.6(4) .
C13 O1 C12 C11 -171.5(4) .
C13 C14 C15 C16 0.1(8) .
C14 C13 C26 C17 1.2(7) .
C14 C13 C26 C25 -176.0(5) .
C14 C15 C16 O4 -177.6(5) .
C14 C15 C16 C17 1.6(8) .
C15 C16 C17 C18 178.4(5) .
C15 C16 C17 C26 -1.9(7) .
C16 O4 C27 C28 -165.8(5) .
C16 C17 C18 O3 -3.4(8) .
C16 C17 C18 C19 165.8(5) .
C16 C17 C18 C19' -163.2(9) .
C16 C17 C26 C13 0.5(7) .
C16 C17 C26 C25 177.7(4) .
C17 C18 C19 C20 -167.2(4) .
C17 C18 C19 C24 13.5(7) .
C17 C18 C19' C20' 162.5(11) .
C17 C18 C19' C24' -14.5(15) .
C18 C17 C26 C13 -179.8(4) .
C18 C17 C26 C25 -2.6(7) .
C18 C19 C20 C21 -179.3(6) .
C18 C19 C24 C23 179.3(6) .
C18 C19 C24 C25 4.3(7) .
C18 C19' C20' C21' -173.1(14) .
C18 C19' C24' C23' 176.0(13) .
C18 C19' C24' C25 -1.5(19) .
C19 C20 C21 C22 0.0 .
C19 C24 C25 O2 169.0(5) .
C19 C24 C25 C26 -21.3(7) .
C20 C19 C24 C23 0.0 .
C20 C19 C24 C25 -175.0(6) .
C20 C21 C22 C23 0.0 .
C21 C22 C23 C24 0.0 .
C22 C23 C24 C19 0.0 .
C22 C23 C24 C25 175.0(6) .
C23 C24 C25 O2 -6.0(7) .
C23 C24 C25 C26 163.7(4) .
C24 C19 C20 C21 0.0 .
C24 C25 C26 C13 -162.2(5) .
C24 C25 C26 C17 20.6(7) .
C19' C20' C21' C22' -2(3) .
C19' C24' C25 O2 174.4(12) .
C19' C24' C25 C26 14.5(16) .
C20' C19' C24' C23' -1(2) .
C20' C19' C24' C25 -178.3(14) .
C20' C21' C22' C23' -1(3) .
C21' C22' C23' C24' 4(3) .
C22' C23' C24' C19' -3(2) .
C22' C23' C24' C25 174.7(15) .
C23' C24' C25 O2 -2.9(17) .
C23' C24' C25 C26 -162.8(12) .
C24' C19' C20' C21' 3(3) .
C24' C25 C26 C13 165.6(7) .
C24' C25 C26 C17 -11.6(8) .
C26 C13 C14 C15 -1.5(8) .
C26 C17 C18 O3 176.9(6) .
C26 C17 C18 C19 -13.9(7) .
C26 C17 C18 C19' 17.1(10) .
C27 O4 C16 C15 -13.8(7) .
C27 O4 C16 C17 167.0(5) .
C28 N3 C29 Ag1 -5.2(7) 3_667
C28 N3 C29 N4 177.6(4) .
C28 N3 C30 C31 -177.0(5) .
C29 N3 C28 C27 -95.4(6) .
C29 N3 C30 C31 -0.2(7) .
C29 N4 C31 C30 0.9(6) .
C29 N4 C32 C33 86.7(7) .
C29 N4 C32 C33' 85.8(9) .
C30 N3 C28 C27 81.0(7) .
C30 N3 C29 Ag1 177.9(4) 3_667
C30 N3 C29 N4 0.7(6) .
C31 N4 C29 Ag1 -178.0(4) 3_667
C31 N4 C29 N3 -1.0(6) .
C31 N4 C32 C33 -85.6(7) .
C31 N4 C32 C33' -86.4(9) .
C32 N4 C29 Ag1 8.9(7) 3_667
C32 N4 C29 N3 -174.1(5) .
C32 N4 C31 C30 174.0(5) .
C32 C33 C34 C35 179.8(11) .
C32 C33 C38 C37 -179.8(11) .
C32 C33' C34' C35' 176.1(11) .
C32 C33' C38' C37' -178.7(11) .
C33 C34 C35 C36 0.0 .
C34 C33 C38 C37 0.0 .
C34 C35 C36 C37 0.0 .
C35 C36 C37 C38 0.0 .
C36 C37 C38 C33 0.0 .
C38 C33 C34 C35 0.0 .
C33' C34' C35' C36' 4(2) .
C34' C33' C38' C37' 5(2) .
C34' C35' C36' C37' 3(2) .
C35' C36' C37' C38' -5.0(19) .
C36' C37' C38' C33' 0.7(19) .
C38' C33' C34' C35' -7.8(19) .
